data_2228245
loop_
_publ_author_name
'Schlemmer, Claudine'
'Schollmeyer, Dieter'
'Blank, Nancy'
'Stoye, Alexander'
'Opatz, Till'

_publ_section_title
;
 <i>N</i>-[(1<i>S</i>,2<i>S</i>)-2-Amino-1,2-diphenylethyl]-4-methylbenzenesulfonamide
 [(<i>S</i>,<i>S</i>)-TsDPEN]
;
_journal_coeditor_code BT5420
_journal_issue 12
_journal_name_full 'Acta Crystallographica Section E'
_journal_page_first o3343
_journal_paper_doi 10.1107/S1600536810049159
_journal_volume 66
_journal_year 2010
_chemical_formula_iupac 'C21 H22 N2 O2 S'
_chemical_formula_moiety 'C21 H22 N2 O2 S'
_chemical_formula_sum 'C21 H22 N2 O2 S'
_chemical_formula_weight 366.47
_chemical_melting_point 403
_chemical_name_common <i>(S,S)</i>-TsDPEN
_chemical_name_systematic
;
<i>N</i>-[(1<i>S</i>,2<i>S</i>)-2-Amino-1,2-diphenylethyl]-4-
methylbenzenesulfonamide
;
_space_group_IT_number 19
_symmetry_cell_setting orthorhombic
_symmetry_space_group_name_Hall 'P 2ac 2ab'
_symmetry_space_group_name_H-M 'P 21 21 21'
_atom_sites_solution_hydrogens geom
_atom_sites_solution_primary direct
_atom_sites_solution_secondary difmap
_audit_creation_method SHELXL-97
_cell_angle_alpha 90.00
_cell_angle_beta 90.00
_cell_angle_gamma 90.00
_cell_formula_units_Z 4
_cell_length_a 6.3892(6)
_cell_length_b 12.2290(11)
_cell_length_c 24.281(2)
_cell_measurement_reflns_used 6316
_cell_measurement_temperature 173(2)
_cell_measurement_theta_max 26.7
_cell_measurement_theta_min 2.3
_cell_volume 1897.2(3)
_computing_cell_refinement 'SAINT (Bruker, 2006)'
_computing_data_collection 'APEX2 (Bruker, 2006)'
_computing_data_reduction 'SAINT (Bruker, 2006)'
_computing_molecular_graphics 'PLATON (Spek, 2009)'
_computing_publication_material 'PLATON (Spek, 2009)'
_computing_structure_refinement 'SHELXL97 (Sheldrick, 2008)'
_computing_structure_solution 'SIR97 (Altomare <i>et al.</i>, 1999)'
_diffrn_ambient_temperature 173(2)
_diffrn_measured_fraction_theta_full 0.995
_diffrn_measured_fraction_theta_max 0.995
_diffrn_measurement_device \\k-geometry
_diffrn_measurement_device_type 'Bruker APEXII CCD'
_diffrn_measurement_method 'CCD scan'
_diffrn_radiation_monochromator graphite
_diffrn_radiation_type MoK\a
_diffrn_radiation_wavelength 0.71073
_diffrn_reflns_av_R_equivalents 0.0624
_diffrn_reflns_av_sigmaI/netI 0.0350
_diffrn_reflns_limit_h_max 8
_diffrn_reflns_limit_h_min -8
_diffrn_reflns_limit_k_max 16
_diffrn_reflns_limit_k_min -16
_diffrn_reflns_limit_l_max 31
_diffrn_reflns_limit_l_min -31
_diffrn_reflns_number 37668
_diffrn_reflns_theta_full 27.92
_diffrn_reflns_theta_max 27.92
_diffrn_reflns_theta_min 1.86
_exptl_absorpt_coefficient_mu 0.188
_exptl_absorpt_correction_type none
_exptl_crystal_colour colourless
_exptl_crystal_density_diffrn 1.283
_exptl_crystal_density_method 'not measured'
_exptl_crystal_description needle
_exptl_crystal_F_000 776
_exptl_crystal_size_max 0.50
_exptl_crystal_size_mid 0.05
_exptl_crystal_size_min 0.05
_refine_diff_density_max 0.296
_refine_diff_density_min -0.296
_refine_ls_abs_structure_details 'Flack (1983), 1905 Friedel pairs'
_refine_ls_abs_structure_Flack 0.01(7)
_refine_ls_extinction_method none
_refine_ls_goodness_of_fit_ref 1.022
_refine_ls_hydrogen_treatment constr
_refine_ls_matrix_type full
_refine_ls_number_parameters 236
_refine_ls_number_reflns 4511
_refine_ls_number_restraints 0
_refine_ls_restrained_S_all 1.022
_refine_ls_R_factor_all 0.0487
_refine_ls_R_factor_gt 0.0363
_refine_ls_shift/su_max 0.000
_refine_ls_shift/su_mean 0.000
_refine_ls_structure_factor_coef Fsqd
_refine_ls_weighting_details 'calc w=1/[\s^2^(Fo^2^)+(0.0404P)^2^+0.3917P] where P=(Fo^2^+2Fc^2^)/3'
_refine_ls_weighting_scheme calc
_refine_ls_wR_factor_obs 0.0809
_refine_ls_wR_factor_ref 0.0862
_reflns_number_gt 3865
_reflns_number_total 4511
_reflns_threshold_expression I>2\s(I)
_cod_data_source_file bt5420.cif
_cod_data_source_block I
_cod_database_code 2228245
_cod_database_fobs_code 2228245

loop_
_symmetry_equiv_pos_as_xyz
'x, y, z'
'-x+1/2, -y, z+1/2'
'x+1/2, -y+1/2, -z'
'-x, y+1/2, -z+1/2'

loop_
_atom_site_type_symbol
_atom_site_label
_atom_site_fract_x
_atom_site_fract_y
_atom_site_fract_z
_atom_site_U_iso_or_equiv
_atom_site_adp_type
_atom_site_calc_flag
_atom_site_refinement_flags
_atom_site_occupancy
_atom_site_disorder_assembly
_atom_site_disorder_group
C C1 0.5561(3) 0.73082(14) 0.30984(7) 0.0254(4) Uani d . 1 . .
C C2 0.4667(3) 0.64651(15) 0.27929(7) 0.0279(4) Uani d . 1 . .
H H2 0.3271 0.6237 0.2863 0.033 Uiso calc R 1 . .
C C3 0.5848(3) 0.59602(15) 0.23830(7) 0.0306(4) Uani d . 1 . .
H H3 0.5234 0.5399 0.2166 0.037 Uiso calc R 1 . .
C C4 0.7904(3) 0.62644(18) 0.22876(7) 0.0329(5) Uani d . 1 . .
C C5 0.8743(3) 0.71278(18) 0.25899(7) 0.0335(4) Uani d . 1 . .
H H5 1.0134 0.7361 0.2516 0.040 Uiso calc R 1 . .
C C6 0.7597(3) 0.76556(16) 0.29955(7) 0.0296(4) Uani d . 1 . .
H H6 0.8189 0.8242 0.3199 0.036 Uiso calc R 1 . .
C C7 0.9227(4) 0.5637(2) 0.18787(9) 0.0502(6) Uani d . 1 . .
H H7A 0.9553 0.4913 0.2029 0.075 Uiso calc R 1 . .
H H7B 1.0530 0.6037 0.1810 0.075 Uiso calc R 1 . .
H H7C 0.8454 0.5555 0.1533 0.075 Uiso calc R 1 . .
S S8 0.42061(7) 0.78898(4) 0.366248(17) 0.02678(11) Uani d . 1 . .
O O9 0.4722(2) 0.90309(10) 0.36804(5) 0.0385(4) Uani d . 1 . .
O O10 0.2061(2) 0.75474(12) 0.36209(5) 0.0361(3) Uani d . 1 . .
N N11 0.5121(2) 0.73717(11) 0.42319(6) 0.0236(3) Uani d . 1 . .
H H11 0.6453 0.7683 0.4344 0.028 Uiso d R 1 . .
C C12 0.4568(3) 0.62583(14) 0.44193(7) 0.0223(4) Uani d . 1 . .
H H12 0.3007 0.6214 0.4434 0.027 Uiso calc R 1 . .
C C13 0.5326(3) 0.53456(15) 0.40392(7) 0.0247(4) Uani d . 1 . .
C C14 0.3947(4) 0.45222(16) 0.38829(8) 0.0366(5) Uani d . 1 . .
H H14 0.2564 0.4518 0.4026 0.044 Uiso calc R 1 . .
C C15 0.4569(4) 0.37034(18) 0.35183(9) 0.0466(6) Uani d . 1 . .
H H15 0.3614 0.3144 0.3415 0.056 Uiso calc R 1 . .
C C16 0.6570(4) 0.37089(19) 0.33092(9) 0.0466(6) Uani d . 1 . .
H H16 0.6993 0.3159 0.3056 0.056 Uiso calc R 1 . .
C C17 0.7967(4) 0.45140(18) 0.34668(8) 0.0393(5) Uani d . 1 . .
H H17 0.9351 0.4512 0.3324 0.047 Uiso calc R 1 . .
C C18 0.7356(3) 0.53278(15) 0.38341(7) 0.0291(4) Uani d . 1 . .
H H18 0.8330 0.5872 0.3945 0.035 Uiso calc R 1 . .
C C19 0.5390(3) 0.61293(14) 0.50177(7) 0.0226(4) Uani d . 1 . .
H H19 0.6944 0.6224 0.5015 0.027 Uiso calc R 1 . .
N N20 0.4464(2) 0.70033(12) 0.53631(6) 0.0268(3) Uani d . 1 . .
H H20A 0.5038 0.7658 0.5174 0.032 Uiso d R 1 . .
H H20B 0.5100 0.7034 0.5679 0.032 Uiso d R 1 . .
C C21 0.4890(3) 0.50046(15) 0.52464(7) 0.0257(4) Uani d . 1 . .
C C22 0.2902(3) 0.47483(17) 0.54406(8) 0.0328(4) Uani d . 1 . .
H H22 0.1833 0.5288 0.5440 0.039 Uiso calc R 1 . .
C C23 0.2476(4) 0.36990(19) 0.56357(9) 0.0434(5) Uani d . 1 . .
H H23 0.1118 0.3528 0.5770 0.052 Uiso calc R 1 . .
C C24 0.4014(4) 0.29086(18) 0.56347(9) 0.0469(6) Uani d . 1 . .
H H24 0.3706 0.2193 0.5763 0.056 Uiso calc R 1 . .
C C25 0.5992(4) 0.31529(17) 0.54489(9) 0.0456(6) Uani d . 1 . .
H H25 0.7054 0.2609 0.5451 0.055 Uiso calc R 1 . .
C C26 0.6430(3) 0.41983(16) 0.52574(8) 0.0343(5) Uani d . 1 . .
H H26 0.7801 0.4366 0.5132 0.041 Uiso calc R 1 . .

loop_
_atom_site_aniso_label
_atom_site_aniso_U_11
_atom_site_aniso_U_22
_atom_site_aniso_U_33
_atom_site_aniso_U_12
_atom_site_aniso_U_13
_atom_site_aniso_U_23
C1 0.0288(10) 0.0289(9) 0.0185(7) 0.0034(8) -0.0029(7) 0.0021(7)
C2 0.0279(10) 0.0324(10) 0.0232(8) -0.0010(8) -0.0036(7) 0.0037(7)
C3 0.0362(11) 0.0336(10) 0.0219(8) 0.0003(10) -0.0040(8) -0.0023(7)
C4 0.0356(12) 0.0424(12) 0.0208(9) 0.0060(10) 0.0021(8) 0.0058(8)
C5 0.0282(11) 0.0455(11) 0.0268(9) -0.0045(10) 0.0025(7) 0.0062(9)
C6 0.0316(10) 0.0318(11) 0.0253(9) -0.0034(8) -0.0040(8) 0.0013(7)
C7 0.0485(14) 0.0662(16) 0.0360(11) 0.0062(13) 0.0115(11) -0.0073(11)
S8 0.0311(2) 0.0291(2) 0.02014(19) 0.0075(2) -0.00348(19) 0.00053(18)
O9 0.0594(10) 0.0284(7) 0.0276(6) 0.0100(6) -0.0056(7) 0.0018(6)
O10 0.0263(7) 0.0561(9) 0.0258(6) 0.0114(6) -0.0016(6) -0.0028(6)
N11 0.0281(8) 0.0228(7) 0.0197(7) 0.0006(6) -0.0035(6) 0.0000(6)
C12 0.0243(9) 0.0228(8) 0.0199(7) 0.0010(7) -0.0007(7) -0.0009(6)
C13 0.0314(11) 0.0234(9) 0.0193(8) 0.0027(8) -0.0039(7) 0.0007(7)
C14 0.0457(13) 0.0328(10) 0.0314(10) -0.0052(10) -0.0062(9) -0.0017(8)
C15 0.0673(17) 0.0312(11) 0.0413(12) -0.0040(11) -0.0149(11) -0.0086(9)
C16 0.0717(18) 0.0353(12) 0.0328(11) 0.0188(12) -0.0079(11) -0.0115(9)
C17 0.0473(14) 0.0425(13) 0.0281(9) 0.0182(10) -0.0010(10) 0.0016(9)
C18 0.0349(11) 0.0278(10) 0.0245(8) 0.0061(9) -0.0038(8) 0.0017(8)
C19 0.0212(9) 0.0245(8) 0.0220(8) -0.0002(7) -0.0007(7) 0.0004(7)
N20 0.0325(9) 0.0267(7) 0.0213(6) -0.0012(7) -0.0019(6) -0.0015(6)
C21 0.0321(10) 0.0267(9) 0.0184(8) -0.0019(8) -0.0022(7) -0.0002(7)
C22 0.0351(12) 0.0326(11) 0.0306(10) -0.0030(9) -0.0016(9) 0.0002(8)
C23 0.0522(14) 0.0400(13) 0.0379(11) -0.0142(12) 0.0048(10) 0.0047(10)
C24 0.0753(17) 0.0275(10) 0.0380(11) -0.0099(13) 0.0001(11) 0.0067(9)
C25 0.0679(17) 0.0308(11) 0.0380(11) 0.0121(11) 0.0027(11) 0.0069(9)
C26 0.0389(12) 0.0322(10) 0.0318(10) 0.0053(9) 0.0032(8) 0.0039(9)

loop_
_atom_type_symbol
_atom_type_description
_atom_type_scat_dispersion_real
_atom_type_scat_dispersion_imag
_atom_type_scat_source
C C 0.0033 0.0016 'International Tables Vol C Tables 4.2.6.8 and 6.1.1.4'
H H 0.0000 0.0000 'International Tables Vol C Tables 4.2.6.8 and 6.1.1.4'
N N 0.0061 0.0033 'International Tables Vol C Tables 4.2.6.8 and 6.1.1.4'
O O 0.0106 0.0060 'International Tables Vol C Tables 4.2.6.8 and 6.1.1.4'
S S 0.1246 0.1234 'International Tables Vol C Tables 4.2.6.8 and 6.1.1.4'

loop_
_geom_angle_atom_site_label_1
_geom_angle_atom_site_label_2
_geom_angle_atom_site_label_3
_geom_angle_site_symmetry_1
_geom_angle_site_symmetry_3
_geom_angle
_geom_angle_publ_flag
C6 C1 C2 . . 120.92(17) ?
C6 C1 S8 . . 118.28(14) ?
C2 C1 S8 . . 120.62(15) ?
C1 C2 C3 . . 119.12(18) ?
C1 C2 H2 . . 120.4 ?
C3 C2 H2 . . 120.4 ?
C4 C3 C2 . . 120.95(19) ?
C4 C3 H3 . . 119.5 ?
C2 C3 H3 . . 119.5 ?
C3 C4 C5 . . 118.72(18) ?
C3 C4 C7 . . 120.2(2) ?
C5 C4 C7 . . 121.0(2) ?
C6 C5 C4 . . 121.56(18) ?
C6 C5 H5 . . 119.2 ?
C4 C5 H5 . . 119.2 ?
C5 C6 C1 . . 118.66(18) ?
C5 C6 H6 . . 120.7 ?
C1 C6 H6 . . 120.7 ?
C4 C7 H7A . . 109.5 ?
C4 C7 H7B . . 109.5 ?
H7A C7 H7B . . 109.5 ?
C4 C7 H7C . . 109.5 ?
H7A C7 H7C . . 109.5 ?
H7B C7 H7C . . 109.5 ?
O9 S8 O10 . . 120.33(9) ?
O9 S8 N11 . . 105.67(8) ?
O10 S8 N11 . . 106.77(8) ?
O9 S8 C1 . . 107.58(9) ?
O10 S8 C1 . . 107.16(8) ?
N11 S8 C1 . . 108.97(8) ?
C12 N11 S8 . . 122.26(12) ?
C12 N11 H11 . . 119.0 ?
S8 N11 H11 . . 113.5 ?
N11 C12 C13 . . 114.30(14) ?
N11 C12 C19 . . 107.51(13) ?
C13 C12 C19 . . 112.59(14) ?
N11 C12 H12 . . 107.4 ?
C13 C12 H12 . . 107.4 ?
C19 C12 H12 . . 107.4 ?
C18 C13 C14 . . 118.82(18) ?
C18 C13 C12 . . 121.59(17) ?
C14 C13 C12 . . 119.57(18) ?
C13 C14 C15 . . 120.9(2) ?
C13 C14 H14 . . 119.6 ?
C15 C14 H14 . . 119.6 ?
C16 C15 C14 . . 119.7(2) ?
C16 C15 H15 . . 120.2 ?
C14 C15 H15 . . 120.2 ?
C15 C16 C17 . . 120.1(2) ?
C15 C16 H16 . . 120.0 ?
C17 C16 H16 . . 120.0 ?
C16 C17 C18 . . 120.3(2) ?
C16 C17 H17 . . 119.8 ?
C18 C17 H17 . . 119.8 ?
C13 C18 C17 . . 120.2(2) ?
C13 C18 H18 . . 119.9 ?
C17 C18 H18 . . 119.9 ?
N20 C19 C21 . . 111.26(14) ?
N20 C19 C12 . . 108.75(13) ?
C21 C19 C12 . . 111.30(14) ?
N20 C19 H19 . . 108.5 ?
C21 C19 H19 . . 108.5 ?
C12 C19 H19 . . 108.5 ?
C19 N20 H20A . . 99.9 ?
C19 N20 H20B . . 110.1 ?
H20A N20 H20B . . 101.6 ?
C22 C21 C26 . . 118.62(18) ?
C22 C21 C19 . . 121.39(17) ?
C26 C21 C19 . . 119.99(17) ?
C21 C22 C23 . . 120.1(2) ?
C21 C22 H22 . . 120.0 ?
C23 C22 H22 . . 120.0 ?
C24 C23 C22 . . 120.4(2) ?
C24 C23 H23 . . 119.8 ?
C22 C23 H23 . . 119.8 ?
C25 C24 C23 . . 120.2(2) ?
C25 C24 H24 . . 119.9 ?
C23 C24 H24 . . 119.9 ?
C24 C25 C26 . . 119.7(2) ?
C24 C25 H25 . . 120.2 ?
C26 C25 H25 . . 120.2 ?
C25 C26 C21 . . 121.0(2) ?
C25 C26 H26 . . 119.5 ?
C21 C26 H26 . . 119.5 ?

loop_
_geom_bond_atom_site_label_1
_geom_bond_atom_site_label_2
_geom_bond_site_symmetry_2
_geom_bond_distance
_geom_bond_publ_flag
C1 C6 . 1.391(3) ?
C1 C2 . 1.393(2) ?
C1 S8 . 1.7694(18) ?
C2 C3 . 1.393(3) ?
C2 H2 . 0.9500 ?
C3 C4 . 1.385(3) ?
C3 H3 . 0.9500 ?
C4 C5 . 1.393(3) ?
C4 C7 . 1.512(3) ?
C5 C6 . 1.387(3) ?
C5 H5 . 0.9500 ?
C6 H6 . 0.9500 ?
C7 H7A . 0.9800 ?
C7 H7B . 0.9800 ?
C7 H7C . 0.9800 ?
S8 O9 . 1.4345(14) ?
S8 O10 . 1.4367(14) ?
S8 N11 . 1.6294(14) ?
N11 C12 . 1.478(2) ?
N11 H11 . 0.9714 ?
C12 C13 . 1.527(2) ?
C12 C19 . 1.553(2) ?
C12 H12 . 1.0000 ?
C13 C18 . 1.390(3) ?
C13 C14 . 1.391(3) ?
C14 C15 . 1.394(3) ?
C14 H14 . 0.9500 ?
C15 C16 . 1.376(4) ?
C15 H15 . 0.9500 ?
C16 C17 . 1.383(3) ?
C16 H16 . 0.9500 ?
C17 C18 . 1.392(3) ?
C17 H17 . 0.9500 ?
C18 H18 . 0.9500 ?
C19 N20 . 1.482(2) ?
C19 C21 . 1.517(2) ?
C19 H19 . 1.0000 ?
N20 H20A . 0.9933 ?
N20 H20B . 0.8686 ?
C21 C22 . 1.391(3) ?
C21 C26 . 1.393(3) ?
C22 C23 . 1.395(3) ?
C22 H22 . 0.9500 ?
C23 C24 . 1.378(3) ?
C23 H23 . 0.9500 ?
C24 C25 . 1.375(4) ?
C24 H24 . 0.9500 ?
C25 C26 . 1.389(3) ?
C25 H25 . 0.9500 ?
C26 H26 . 0.9500 ?

loop_
_geom_hbond_atom_site_label_D
_geom_hbond_atom_site_label_H
_geom_hbond_atom_site_label_A
_geom_hbond_site_symmetry_A
_geom_hbond_distance_DH
_geom_hbond_distance_HA
_geom_hbond_distance_DA
_geom_hbond_angle_DHA
N11 H11 N20 3_566 0.97 2.09 3.041(2) 167
N20 H20A N11 . 0.99 2.31 2.8149(19) 110
N20 H20B O10 3_566 0.87 2.17 3.0236(19) 166

loop_
_geom_torsion_atom_site_label_1
_geom_torsion_atom_site_label_2
_geom_torsion_atom_site_label_3
_geom_torsion_atom_site_label_4
_geom_torsion_site_symmetry_1
_geom_torsion_site_symmetry_2
_geom_torsion_site_symmetry_3
_geom_torsion_site_symmetry_4
_geom_torsion
_geom_torsion_publ_flag
C6 C1 C2 C3 . . . . 0.7(3) ?
S8 C1 C2 C3 . . . . -174.34(14) ?
C1 C2 C3 C4 . . . . 1.8(3) ?
C2 C3 C4 C5 . . . . -3.4(3) ?
C2 C3 C4 C7 . . . . 174.21(19) ?
C3 C4 C5 C6 . . . . 2.5(3) ?
C7 C4 C5 C6 . . . . -175.05(19) ?
C4 C5 C6 C1 . . . . -0.1(3) ?
C2 C1 C6 C5 . . . . -1.5(3) ?
S8 C1 C6 C5 . . . . 173.62(14) ?
C6 C1 S8 O9 . . . . 39.30(17) ?
C2 C1 S8 O9 . . . . -145.58(14) ?
C6 C1 S8 O10 . . . . 170.01(14) ?
C2 C1 S8 O10 . . . . -14.86(17) ?
C6 C1 S8 N11 . . . . -74.81(16) ?
C2 C1 S8 N11 . . . . 100.31(15) ?
O9 S8 N11 C12 . . . . 168.30(14) ?
O10 S8 N11 C12 . . . . 39.08(15) ?
C1 S8 N11 C12 . . . . -76.35(15) ?
S8 N11 C12 C13 . . . . 64.27(19) ?
S8 N11 C12 C19 . . . . -169.97(12) ?
N11 C12 C13 C18 . . . . 46.5(2) ?
C19 C12 C13 C18 . . . . -76.5(2) ?
N11 C12 C13 C14 . . . . -132.06(17) ?
C19 C12 C13 C14 . . . . 104.89(19) ?
C18 C13 C14 C15 . . . . -1.3(3) ?
C12 C13 C14 C15 . . . . 177.33(18) ?
C13 C14 C15 C16 . . . . -0.1(3) ?
C14 C15 C16 C17 . . . . 1.0(3) ?
C15 C16 C17 C18 . . . . -0.5(3) ?
C14 C13 C18 C17 . . . . 1.8(3) ?
C12 C13 C18 C17 . . . . -176.82(16) ?
C16 C17 C18 C13 . . . . -0.9(3) ?
N11 C12 C19 N20 . . . . 57.03(17) ?
C13 C12 C19 N20 . . . . -176.20(15) ?
N11 C12 C19 C21 . . . . 179.94(14) ?
C13 C12 C19 C21 . . . . -53.3(2) ?
N20 C19 C21 C22 . . . . 42.9(2) ?
C12 C19 C21 C22 . . . . -78.6(2) ?
N20 C19 C21 C26 . . . . -138.06(17) ?
C12 C19 C21 C26 . . . . 100.49(19) ?
C26 C21 C22 C23 . . . . -0.7(3) ?
C19 C21 C22 C23 . . . . 178.40(18) ?
C21 C22 C23 C24 . . . . -0.3(3) ?
C22 C23 C24 C25 . . . . 1.0(3) ?
C23 C24 C25 C26 . . . . -0.5(3) ?
C24 C25 C26 C21 . . . . -0.5(3) ?
C22 C21 C26 C25 . . . . 1.1(3) ?
C19 C21 C26 C25 . . . . -177.99(18) ?

loop_
_cod_related_entry_id
_cod_related_entry_database
_cod_related_entry_code
1 ChemSpider 5044973
